data_4020594
loop_
_publ_author_name
'Santosh K. Tripathi'
'Upali Patel'
'Dipankar Roy'
'Raghavan B. Sunoj'
'Harkesh B. Singh'
'Gotthelf Wolmersh\"auser'
'Ray J. Butcher'

_publ_section_title
;
 o-Hydroxylmethylphenylchalcogens: Synthesis,
 Intramolecular Nonbonded Chalcogen&#x00B7;&#x00B7;&#x00B7;OH Interactions,
 and Glutathione Peroxidase-like Activity
;
_journal_name_full 'Journal of Organic Chemistry'
_journal_page_first 9237
_journal_page_last 9247
_journal_paper_doi 10.1021/jo051309+
_journal_volume 70
_journal_year 2005
_chemical_formula_sum 'C14 H14 O2 Te2'
_chemical_formula_weight 469.45
_space_group_IT_number 14
_symmetry_cell_setting monoclinic
_symmetry_space_group_name_Hall '-P 2yn'
_symmetry_space_group_name_H-M 'P 1 21/n 1'
_cell_angle_alpha 90.00
_cell_angle_beta 104.8850(10)
_cell_angle_gamma 90.00
_cell_formula_units_Z 4
_cell_length_a 10.1688(6)
_cell_length_b 10.8693(7)
_cell_length_c 13.4716(8)
_cell_measurement_temperature 293(2)
_cell_volume 1439.02(15)
_diffrn_ambient_temperature 293(2)
_exptl_crystal_density_diffrn 2.167
_cod_depositor_comments
;
The following automatic conversions were performed:
'_symmetry_cell_setting' value 'Monoclinic' changed to 'monoclinic'
according to '/home/saulius/struct/CIF-dictionaries/cif_core.dic'
dictionary named 'cif_core.dic' version 2.4.1 from 2010-06-29.

Automatic conversion script
Id: cif_fix_enum 1527 2010-12-29 10:47:43Z saulius 
;
_cod_original_sg_symbol_H-M 'P 21/n'
_cod_database_code 4020594

loop_
_symmetry_equiv_pos_as_xyz
'x, y, z'
'-x+1/2, y+1/2, -z+1/2'
'-x, -y, -z'
'x-1/2, -y-1/2, z-1/2'

loop_
_atom_site_label
_atom_site_type_symbol
_atom_site_fract_x
_atom_site_fract_y
_atom_site_fract_z
_atom_site_U_iso_or_equiv
_atom_site_adp_type
_atom_site_occupancy
_atom_site_symmetry_multiplicity
_atom_site_calc_flag
_atom_site_refinement_flags
_atom_site_disorder_assembly
_atom_site_disorder_group
Te1 Te 1.16200(5) -0.08357(5) -0.10980(4) 0.03968(17) Uani 1 1 d . . .
Te2 Te 1.24805(5) 0.00505(4) -0.26919(4) 0.03678(16) Uani 1 1 d . . .
O1A O 1.0015(6) 0.3190(5) -0.0588(6) 0.0667(19) Uani 1 1 d . . .
H1AA H 1.0567 0.3747 -0.0560 0.100 Uiso 1 1 calc R . .
O1B O 1.3533(6) 0.0367(5) -0.4579(5) 0.0552(15) Uani 1 1 d . . .
H1BA H 1.4010 0.0036 -0.4909 0.083 Uiso 1 1 calc R . .
C1A C 0.9626(7) -0.0058(7) -0.1446(5) 0.0344(14) Uani 1 1 d . . .
C2A C 0.8547(8) -0.0850(7) -0.1816(6) 0.0437(17) Uani 1 1 d . . .
H2AA H 0.8709 -0.1684 -0.1883 0.052 Uiso 1 1 calc R . .
C3A C 0.7230(8) -0.0410(8) -0.2086(6) 0.0472(19) Uani 1 1 d . . .
H3AA H 0.6510 -0.0948 -0.2339 0.057 Uiso 1 1 calc R . .
C4A C 0.6978(8) 0.0816(8) -0.1984(6) 0.0473(18) Uani 1 1 d . . .
H4AA H 0.6091 0.1113 -0.2179 0.057 Uiso 1 1 calc R . .
C5A C 0.8051(7) 0.1614(7) -0.1589(5) 0.0380(15) Uani 1 1 d . . .
H5AA H 0.7871 0.2443 -0.1512 0.046 Uiso 1 1 calc R . .
C6A C 0.9389(7) 0.1200(6) -0.1308(5) 0.0308(13) Uani 1 1 d . . .
C7A C 1.0535(7) 0.2087(7) -0.0906(6) 0.0427(17) Uani 1 1 d . . .
H7AA H 1.1193 0.1722 -0.0330 0.051 Uiso 1 1 calc R . .
H7AB H 1.0991 0.2268 -0.1439 0.051 Uiso 1 1 calc R . .
C1B C 1.1512(6) -0.1167(6) -0.3912(5) 0.0297(13) Uani 1 1 d . . .
C2B C 1.0895(7) -0.2257(6) -0.3731(6) 0.0376(15) Uani 1 1 d . . .
H2BA H 1.0858 -0.2455 -0.3067 0.045 Uiso 1 1 calc R . .
C3B C 1.0342(8) -0.3041(7) -0.4526(6) 0.0434(17) Uani 1 1 d . . .
H3BA H 0.9945 -0.3772 -0.4391 0.052 Uiso 1 1 calc R . .
C4B C 1.0361(8) -0.2770(9) -0.5514(7) 0.054(2) Uani 1 1 d . . .
H4BA H 0.9984 -0.3307 -0.6048 0.064 Uiso 1 1 calc R . .
C5B C 1.0950(8) -0.1688(9) -0.5698(6) 0.0485(19) Uani 1 1 d . . .
H5BA H 1.0960 -0.1501 -0.6370 0.058 Uiso 1 1 calc R . .
C6B C 1.1530(7) -0.0861(7) -0.4926(5) 0.0374(15) Uani 1 1 d . . .
C7B C 1.2132(8) 0.0329(7) -0.5159(6) 0.0464(18) Uani 1 1 d . . .
H7BA H 1.2073 0.0384 -0.5888 0.056 Uiso 1 1 calc R . .
H7BB H 1.1638 0.1016 -0.4971 0.056 Uiso 1 1 calc R . .

loop_
_atom_site_aniso_label
_atom_site_aniso_U_11
_atom_site_aniso_U_22
_atom_site_aniso_U_33
_atom_site_aniso_U_23
_atom_site_aniso_U_13
_atom_site_aniso_U_12
Te1 0.0438(3) 0.0433(3) 0.0328(2) 0.0059(2) 0.01149(19) 0.0118(2)
Te2 0.0361(3) 0.0369(3) 0.0384(3) -0.00131(19) 0.01142(19) -0.00386(19)
O1A 0.051(4) 0.041(3) 0.120(6) -0.034(4) 0.044(4) -0.013(3)
O1B 0.043(3) 0.044(3) 0.085(4) 0.017(3) 0.029(3) 0.008(2)
C1A 0.040(4) 0.039(4) 0.027(3) 0.002(3) 0.013(3) 0.001(3)
C2A 0.050(4) 0.038(4) 0.044(4) -0.009(3) 0.013(3) -0.008(3)
C3A 0.038(4) 0.055(5) 0.050(4) -0.016(4) 0.015(3) -0.013(3)
C4A 0.032(4) 0.066(5) 0.045(4) -0.002(4) 0.012(3) 0.005(4)
C5A 0.037(4) 0.036(4) 0.044(4) 0.002(3) 0.017(3) 0.001(3)
C6A 0.032(3) 0.031(3) 0.031(3) 0.000(3) 0.010(3) 0.000(3)
C7A 0.037(4) 0.037(4) 0.057(5) -0.012(3) 0.017(3) -0.004(3)
C1B 0.028(3) 0.031(3) 0.032(3) 0.002(3) 0.012(3) 0.007(2)
C2B 0.042(4) 0.034(3) 0.040(4) 0.005(3) 0.017(3) 0.003(3)
C3B 0.037(4) 0.041(4) 0.056(4) -0.006(3) 0.019(3) -0.005(3)
C4B 0.042(4) 0.068(6) 0.051(5) -0.018(4) 0.011(4) 0.002(4)
C5B 0.042(4) 0.073(6) 0.032(3) -0.002(4) 0.013(3) 0.007(4)
C6B 0.038(4) 0.041(4) 0.035(3) 0.008(3) 0.013(3) 0.008(3)
C7B 0.048(4) 0.049(4) 0.046(4) 0.017(4) 0.021(4) 0.008(4)

loop_
_geom_bond_atom_site_label_1
_geom_bond_atom_site_label_2
_geom_bond_distance
_geom_bond_site_symmetry_2
_geom_bond_publ_flag
Te1 C1A 2.135(7) . ?
Te1 Te2 2.6961(7) . ?
Te2 C1B 2.143(7) . ?
O1A C7A 1.420(8) . ?
O1A H1AA 0.8200 . ?
O1B C7B 1.439(10) . ?
O1B H1BA 0.8200 . ?
C1A C2A 1.383(10) . ?
C1A C6A 1.409(9) . ?
C2A C3A 1.380(11) . ?
C2A H2AA 0.9300 . ?
C3A C4A 1.371(12) . ?
C3A H3AA 0.9300 . ?
C4A C5A 1.389(11) . ?
C4A H4AA 0.9300 . ?
C5A C6A 1.390(10) . ?
C5A H5AA 0.9300 . ?
C6A C7A 1.502(9) . ?
C7A H7AA 0.9700 . ?
C7A H7AB 0.9700 . ?
C1B C2B 1.392(9) . ?
C1B C6B 1.410(9) . ?
C2B C3B 1.371(10) . ?
C2B H2BA 0.9300 . ?
C3B C4B 1.368(12) . ?
C3B H3BA 0.9300 . ?
C4B C5B 1.371(13) . ?
C4B H4BA 0.9300 . ?
C5B C6B 1.387(11) . ?
C5B H5BA 0.9300 . ?
C6B C7B 1.498(10) . ?
C7B H7BA 0.9700 . ?
C7B H7BB 0.9700 . ?

loop_
_cod_related_entry_id
_cod_related_entry_database
_cod_related_entry_code
1 ChemSpider 9787244
